data_7020397
loop_
_publ_author_name
'Mart\'inez-Lillo, Jos\'e'
'Tomsa, Adrian-Raul'
'Li, Yanling'
'Chamoreau, Lise-Marie'
'Cremades, Eduard'
'Ruiz, Eliseo'
'Barra, Anne-Laure'
'Proust, Anna'
'Verdaguer, Michel'
'Gouzerh, Pierre'

_publ_section_title
;
 Synthesis, crystal structure and magnetism of new salicylamidoxime-based
 hexanuclear manganese(iii) single-molecule magnets.
;
_journal_issue 44
_journal_name_full 'Dalton transactions (Cambridge, England : 2003)'
_journal_page_first 13668
_journal_page_last 13681
_journal_paper_doi 10.1039/c2dt31443f
_journal_volume 41
_journal_year 2012
_chemical_formula_moiety 'C68 H82 Mn6 N12 O24, C2 H6 O, H2 O'
_chemical_formula_sum 'C70 H90 Mn6 N12 O26'
_chemical_formula_weight 1845.18
_chemical_name_systematic
;
?
;
_space_group_IT_number 2
_symmetry_cell_setting triclinic
_symmetry_Int_Tables_number 2
_symmetry_space_group_name_Hall '-P 1'
_symmetry_space_group_name_H-M 'P -1'
_atom_sites_solution_hydrogens geom
_atom_sites_solution_primary direct
_atom_sites_solution_secondary difmap
_audit_creation_method SHELXL-97
_cell_angle_alpha 105.19(3)
_cell_angle_beta 94.24(3)
_cell_angle_gamma 103.155(18)
_cell_formula_units_Z 2
_cell_length_a 13.2590(16)
_cell_length_b 13.314(4)
_cell_length_c 24.578(11)
_cell_measurement_reflns_used 44
_cell_measurement_temperature 200(2)
_cell_measurement_theta_max 17
_cell_measurement_theta_min 3
_cell_volume 4036(2)
_computing_cell_refinement 'Dirax/lsq (Duisenberg & Schreurs, 1989-2000)'
_computing_data_collection 'Collect (Nonius BV, 1997-2000)'
_computing_data_reduction 'EvalCCD (Duisenberg & Schreurs 1990-2000)'
_computing_molecular_graphics 'DIAMOND (Brandenburg, 1999)'
_computing_publication_material 'SHELXL-97 (Sheldrick, 1997)'
_computing_structure_refinement 'SHELXL-97 (Sheldrick, 1997)'
_computing_structure_solution 'SIR-92 (Giacovazzo, 1993)'
_diffrn_ambient_temperature 200(2)
_diffrn_detector_area_resol_mean 9
_diffrn_measured_fraction_theta_full 0.990
_diffrn_measured_fraction_theta_max 0.990
_diffrn_measurement_device_type KappaCCD
_diffrn_measurement_method 'CCD rotation images, thick slices'
_diffrn_radiation_monochromator graphite
_diffrn_radiation_source 'fine-focus sealed tube'
_diffrn_radiation_type MoK\a
_diffrn_radiation_wavelength 0.71073
_diffrn_reflns_av_R_equivalents 0.0965
_diffrn_reflns_av_sigmaI/netI 0.1436
_diffrn_reflns_limit_h_max 17
_diffrn_reflns_limit_h_min -17
_diffrn_reflns_limit_k_max 17
_diffrn_reflns_limit_k_min -17
_diffrn_reflns_limit_l_max 31
_diffrn_reflns_limit_l_min -31
_diffrn_reflns_number 63152
_diffrn_reflns_theta_full 27.50
_diffrn_reflns_theta_max 27.50
_diffrn_reflns_theta_min 1.62
_diffrn_standards_decay_% 0
_diffrn_standards_number 0
_exptl_absorpt_coefficient_mu 0.994
_exptl_absorpt_correction_T_max 0.924
_exptl_absorpt_correction_T_min 0.694
_exptl_absorpt_correction_type multi-scan
_exptl_absorpt_process_details
;
R.H. Blessing, Acta Cryst. (1995), A51, 33-38
;
_exptl_crystal_colour black
_exptl_crystal_density_diffrn 1.518
_exptl_crystal_density_meas ?
_exptl_crystal_density_method 'not measured'
_exptl_crystal_description needle
_exptl_crystal_F_000 1904
_exptl_crystal_size_max 0.3
_exptl_crystal_size_mid 0.08
_exptl_crystal_size_min 0.08
_refine_diff_density_max 1.851
_refine_diff_density_min -0.867
_refine_diff_density_rms 0.207
_refine_ls_extinction_coef 0.0062(6)
_refine_ls_extinction_expression Fc^*^=kFc[1+0.001xFc^2^\l^3^/sin(2\q)]^-1/4^
_refine_ls_extinction_method SHELXL
_refine_ls_goodness_of_fit_ref 1.105
_refine_ls_hydrogen_treatment constr
_refine_ls_matrix_type full
_refine_ls_number_parameters 1012
_refine_ls_number_reflns 18345
_refine_ls_number_restraints 11
_refine_ls_restrained_S_all 1.106
_refine_ls_R_factor_all 0.2046
_refine_ls_R_factor_gt 0.1326
_refine_ls_shift/su_max 0.000
_refine_ls_shift/su_mean 0.000
_refine_ls_structure_factor_coef Fsqd
_refine_ls_weighting_details 'calc w=1/[\s^2^(Fo^2^)+(0.0609P)^2^+135.8948P] where P=(Fo^2^+2Fc^2^)/3'
_refine_ls_weighting_scheme calc
_refine_ls_wR_factor_gt 0.3297
_refine_ls_wR_factor_ref 0.3580
_reflns_number_gt 10207
_reflns_number_total 18345
_reflns_threshold_expression >2sigma(I)
_cod_data_source_file c2dt31443f.txt
_cod_data_source_block jose
_cod_depositor_comments
;
The following automatic conversions were performed:

'_exptl_crystal_density_meas' value 'not measured' was changed to '?'
- the value is perceived as not measured.

Automatic conversion script
Id: cif_fix_values 3008 2015-01-20 13:52:24Z robertas 
;
_cod_database_code 7020397

loop_
_symmetry_equiv_pos_as_xyz
'x, y, z'
'-x, -y, -z'

loop_
_atom_site_label
_atom_site_type_symbol
_atom_site_fract_x
_atom_site_fract_y
_atom_site_fract_z
_atom_site_U_iso_or_equiv
_atom_site_adp_type
_atom_site_occupancy
_atom_site_symmetry_multiplicity
_atom_site_calc_flag
_atom_site_refinement_flags
_atom_site_disorder_assembly
_atom_site_disorder_group
Mn1 Mn 0.03214(13) 0.62571(14) 0.50571(8) 0.0191(4) Uani 1 1 d . . .
Mn2 Mn 0.25892(13) 0.70184(14) 0.58412(8) 0.0212(4) Uani 1 1 d . . .
Mn3 Mn 0.22238(14) 0.51727(14) 0.46330(8) 0.0211(4) Uani 1 1 d . . .
O1 O 0.1717(6) 0.6176(6) 0.5166(3) 0.0206(17) Uani 1 1 d . . .
O2 O -0.1152(6) 0.6225(6) 0.5039(4) 0.0217(18) Uani 1 1 d . . .
O3 O 0.1466(7) 0.7470(7) 0.6176(4) 0.028(2) Uani 1 1 d . . .
O4 O 0.3492(7) 0.7844(7) 0.6514(4) 0.028(2) Uani 1 1 d . . .
O5 O 0.3438(7) 0.5382(7) 0.5156(4) 0.030(2) Uani 1 1 d . . .
O6 O 0.2623(6) 0.4113(7) 0.4070(3) 0.0243(19) Uani 1 1 d . . .
O7 O 0.0028(6) 0.4982(6) 0.4422(3) 0.0181(16) Uani 1 1 d . . .
O8 O 0.0425(7) 0.7298(8) 0.4521(4) 0.037(2) Uani 1 1 d . . .
O9 O 0.2035(7) 0.8030(8) 0.4384(4) 0.035(2) Uani 1 1 d . . .
O10 O 0.2928(8) 0.8362(7) 0.5445(4) 0.036(2) Uani 1 1 d D B .
H10C H 0.2799 0.8315 0.5096 0.054 Uiso 1 1 d R . .
O11 O 0.3028(7) 0.6475(7) 0.4274(4) 0.036(2) Uani 1 1 d D D .
H11C H 0.2752 0.7000 0.4374 0.054 Uiso 1 1 d R . .
O12 O 0.2184(7) 0.5439(7) 0.6170(4) 0.032(2) Uani 1 1 d . . .
H12C H 0.2037 0.4936 0.5860 0.047 Uiso 1 1 d R . .
N1 N 0.0634(7) 0.7413(7) 0.5775(4) 0.019(2) Uani 1 1 d . . .
N2 N 0.0304(10) 0.8684(11) 0.6502(5) 0.046(3) Uani 1 1 d . . .
H2A H -0.0019 0.9198 0.6590 0.069 Uiso 1 1 d R . .
H2B H 0.0850 0.8725 0.6740 0.069 Uiso 1 1 d R . .
N3 N 0.3739(8) 0.6411(8) 0.5556(4) 0.025(2) Uani 1 1 d . . .
N4 N 0.5321(10) 0.6072(13) 0.5554(6) 0.067(5) Uani 1 1 d . . .
H4A H 0.5900 0.5989 0.5698 0.101 Uiso 1 1 d R . .
H4B H 0.5207 0.5896 0.5170 0.101 Uiso 1 1 d R . .
N5 N 0.0917(8) 0.4905(7) 0.4139(4) 0.020(2) Uani 1 1 d . . .
N6 N -0.0241(8) 0.4354(10) 0.3315(4) 0.032(3) Uani 1 1 d . . .
H6A H -0.0752 0.4593 0.3465 0.048 Uiso 1 1 d R . .
H6B H -0.0410 0.3902 0.2972 0.048 Uiso 1 1 d R . .
C1 C -0.1407(9) 0.7182(9) 0.5169(5) 0.019(2) Uani 1 1 d . . .
C2 C -0.2288(11) 0.7249(11) 0.4863(6) 0.036(3) Uani 1 1 d . . .
H2 H -0.2685 0.6636 0.4588 0.043 Uiso 1 1 calc R . .
C3 C -0.2619(11) 0.8226(11) 0.4951(6) 0.034(3) Uani 1 1 d . . .
H3 H -0.3220 0.8259 0.4744 0.041 Uiso 1 1 calc R . .
C4 C -0.2009(11) 0.9095(10) 0.5353(7) 0.038(3) Uani 1 1 d . . .
H4 H -0.2175 0.9753 0.5406 0.045 Uiso 1 1 calc R . .
C5 C -0.1147(10) 0.9044(10) 0.5688(6) 0.033(3) Uani 1 1 d . . .
H5 H -0.0763 0.9653 0.5972 0.039 Uiso 1 1 calc R . .
C6 C -0.0852(9) 0.8069(10) 0.5599(6) 0.030(3) Uani 1 1 d . . .
C7 C 0.0058(9) 0.8063(10) 0.5984(5) 0.025(3) Uani 1 1 d . . .
C8 C 0.4525(9) 0.8273(9) 0.6540(5) 0.025(3) Uani 1 1 d . . .
C9 C 0.5009(11) 0.9243(11) 0.6948(7) 0.042(4) Uani 1 1 d . . .
H9 H 0.4619 0.9581 0.7202 0.050 Uiso 1 1 calc R . .
C10 C 0.6042(12) 0.9700(12) 0.6979(8) 0.049(4) Uani 1 1 d . . .
H10 H 0.6347 1.0362 0.7246 0.058 Uiso 1 1 calc R . .
C11 C 0.6626(12) 0.9217(15) 0.6635(8) 0.056(5) Uani 1 1 d . . .
H11 H 0.7335 0.9546 0.6668 0.068 Uiso 1 1 calc R . .
C12 C 0.6212(11) 0.8247(12) 0.6234(6) 0.040(3) Uani 1 1 d . . .
H12 H 0.6637 0.7922 0.5999 0.048 Uiso 1 1 calc R . .
C13 C 0.5150(9) 0.7750(11) 0.6178(6) 0.028(3) Uani 1 1 d . . .
C14 C 0.4725(10) 0.6731(11) 0.5758(6) 0.031(3) Uani 1 1 d . . .
C15 C 0.2472(10) 0.4135(10) 0.3512(6) 0.028(3) Uani 1 1 d . . .
C16 C 0.3222(11) 0.3894(12) 0.3167(6) 0.037(3) Uani 1 1 d . . .
H16 H 0.3800 0.3717 0.3318 0.045 Uiso 1 1 calc R . .
C17 C 0.3128(12) 0.3913(14) 0.2617(6) 0.047(4) Uani 1 1 d . . .
H17 H 0.3662 0.3793 0.2403 0.056 Uiso 1 1 calc R . .
C18 C 0.2262(12) 0.4105(14) 0.2375(7) 0.051(4) Uani 1 1 d . . .
H18 H 0.2197 0.4105 0.1995 0.061 Uiso 1 1 calc R . .
C19 C 0.1492(12) 0.4298(12) 0.2693(6) 0.037(3) Uani 1 1 d . . .
H19 H 0.0895 0.4417 0.2524 0.044 Uiso 1 1 calc R . .
C20 C 0.1575(9) 0.4323(9) 0.3266(5) 0.024(3) Uani 1 1 d . . .
C21 C 0.0716(9) 0.4536(9) 0.3585(5) 0.019(2) Uani 1 1 d . . .
C22 C 0.1057(11) 0.7758(11) 0.4257(6) 0.031(3) Uani 1 1 d . . .
C23 C 0.0596(10) 0.8058(9) 0.3768(5) 0.026(3) Uani 1 1 d . . .
C24 C -0.0456(12) 0.8060(11) 0.3717(6) 0.037(3) Uani 1 1 d . . .
H24 H -0.0876 0.7884 0.3982 0.045 Uiso 1 1 calc R . .
C25 C -0.0859(13) 0.8340(13) 0.3248(7) 0.047(4) Uani 1 1 d . . .
H25 H -0.1561 0.8343 0.3198 0.057 Uiso 1 1 calc R . .
C26 C -0.0230(13) 0.8608(12) 0.2864(7) 0.048(4) Uani 1 1 d . . .
H26 H -0.0517 0.8792 0.2558 0.058 Uiso 1 1 calc R . .
C27 C 0.0803(12) 0.8615(11) 0.2914(6) 0.038(3) Uani 1 1 d . . .
H27 H 0.1222 0.8793 0.2648 0.046 Uiso 1 1 calc R . .
C28 C 0.1205(11) 0.8342(11) 0.3382(6) 0.033(3) Uani 1 1 d . . .
H28 H 0.1911 0.8355 0.3432 0.040 Uiso 1 1 calc R . .
C29 C 0.3165(17) 0.9472(13) 0.5721(9) 0.073(6) Uiso 1 1 d D . .
H29A H 0.3477 0.9829 0.5455 0.110 Uiso 0.50 1 calc PR A 1
H29B H 0.3715 0.9609 0.6035 0.110 Uiso 0.50 1 calc PR A 1
H29C H 0.3201 0.9572 0.6128 0.110 Uiso 0.50 1 d PR A 2
H29D H 0.2591 0.9747 0.5606 0.110 Uiso 0.50 1 d PR A 2
C30A C 0.239(4) 1.007(4) 0.596(2) 0.106(17) Uiso 0.50 1 d PD B 1
H30A H 0.2135 1.0387 0.5688 0.159 Uiso 0.50 1 calc PR B 1
H30B H 0.2718 1.0624 0.6305 0.159 Uiso 0.50 1 calc PR B 1
H30C H 0.1810 0.9577 0.6045 0.159 Uiso 0.50 1 calc PR B 1
C30B C 0.416(3) 1.013(4) 0.560(2) 0.112(19) Uiso 0.50 1 d PD B 2
H30D H 0.4750 1.0034 0.5806 0.169 Uiso 0.50 1 calc PR B 2
H30E H 0.4158 1.0877 0.5705 0.169 Uiso 0.50 1 calc PR B 2
H30F H 0.4198 0.9897 0.5195 0.169 Uiso 0.50 1 calc PR B 2
C31 C 0.4004(17) 0.686(2) 0.4220(15) 0.119(12) Uani 1 1 d D . .
H31A H 0.4089 0.6395 0.3860 0.142 Uiso 0.50 1 calc PR C 3
H31B H 0.4396 0.6667 0.4509 0.142 Uiso 0.50 1 calc PR C 3
H31C H 0.4327 0.7211 0.4612 0.142 Uiso 0.50 1 d PR C 4
H31D H 0.3984 0.7431 0.4046 0.142 Uiso 0.50 1 d PR C 4
C32A C 0.465(4) 0.793(3) 0.423(3) 0.126(15) Uiso 0.50 1 d PD D 3
H32A H 0.4459 0.8083 0.3881 0.190 Uiso 0.50 1 calc PR D 3
H32B H 0.5373 0.7934 0.4270 0.190 Uiso 0.50 1 calc PR D 3
H32C H 0.4524 0.8468 0.4545 0.190 Uiso 0.50 1 calc PR D 3
C32B C 0.484(4) 0.639(5) 0.397(3) 0.126(15) Uiso 0.50 1 d PD D 4
H32D H 0.5076 0.5991 0.4203 0.190 Uiso 0.50 1 calc PR D 4
H32E H 0.5414 0.6956 0.3945 0.190 Uiso 0.50 1 calc PR D 4
H32F H 0.4564 0.5915 0.3593 0.190 Uiso 0.50 1 calc PR D 4
C33 C 0.300(2) 0.5188(19) 0.6478(9) 0.092(8) Uani 1 1 d D . .
H33A H 0.3463 0.5855 0.6720 0.110 Uiso 1 1 calc R . .
H33B H 0.3404 0.4844 0.6209 0.110 Uiso 1 1 calc R . .
C34 C 0.264(4) 0.447(3) 0.6841(17) 0.21(2) Uani 1 1 d D . .
H34A H 0.2260 0.4814 0.7119 0.316 Uiso 1 1 calc R . .
H34B H 0.3237 0.4343 0.7031 0.316 Uiso 1 1 calc R . .
H34C H 0.2195 0.3800 0.6606 0.316 Uiso 1 1 calc R . .
Mn4 Mn 0.02888(13) 0.61997(14) -0.00379(8) 0.0192(4) Uani 1 1 d . . .
Mn5 Mn 0.21648(14) 0.61605(15) -0.08187(8) 0.0214(4) Uani 1 1 d . F .
Mn6 Mn 0.24006(14) 0.55390(15) 0.03681(8) 0.0199(4) Uani 1 1 d . . .
O13 O 0.1623(6) 0.5982(7) -0.0157(3) 0.0211(17) Uani 1 1 d . . .
O14 O -0.1181(6) 0.6185(6) -0.0038(3) 0.0207(17) Uani 1 1 d . . .
O15 O 0.0880(7) 0.6287(7) -0.1136(4) 0.029(2) Uani 1 1 d . . .
O16 O 0.2737(7) 0.6321(7) -0.1480(4) 0.028(2) Uani 1 1 d . . .
O17 O 0.3337(7) 0.5199(7) -0.0158(4) 0.028(2) Uani 1 1 d . . .
O18 O 0.3094(6) 0.5107(7) 0.0944(3) 0.0225(18) Uani 1 1 d . . .
O19 O 0.0312(6) 0.5574(6) 0.0588(3) 0.0181(16) Uani 1 1 d . . .
O20 O 0.0652(8) 0.7771(8) 0.0552(4) 0.040(2) Uani 1 1 d . . .
O21 O 0.2313(7) 0.8675(8) 0.0658(4) 0.037(2) Uani 1 1 d . . .
O22 O 0.2697(7) 0.7916(7) -0.0400(4) 0.032(2) Uani 1 1 d . F .
H22C H 0.2797 0.8280 -0.0046 0.048 Uiso 1 1 d R . .
O23 O 0.3352(7) 0.7206(7) 0.0735(4) 0.033(2) Uani 1 1 d . H .
H23C H 0.3106 0.7713 0.0687 0.049 Uiso 1 1 d R . .
N7 N 0.0257(7) 0.6634(8) -0.0730(4) 0.022(2) Uani 1 1 d . . .
N8 N -0.0231(10) 0.7473(11) -0.1355(5) 0.046(3) Uani 1 1 d . . .
H8A H 0.0275 0.7344 -0.1551 0.069 Uiso 1 1 d R . .
H8B H -0.0725 0.7685 -0.1515 0.069 Uiso 1 1 d R . .
N9 N 0.3438(8) 0.5823(8) -0.0531(4) 0.023(2) Uani 1 1 d . . .
N10 N 0.5017(9) 0.5446(12) -0.0559(5) 0.045(3) Uani 1 1 d . . .
H10A H 0.5105 0.5780 -0.0191 0.068 Uiso 1 1 d R . .
H10B H 0.5587 0.5394 -0.0695 0.068 Uiso 1 1 d R . .
N11 N 0.1341(7) 0.5808(8) 0.0865(4) 0.022(2) Uani 1 1 d . . .
N12 N 0.0617(9) 0.6118(10) 0.1694(5) 0.040(3) Uani 1 1 d . . .
H12A H -0.0055 0.5918 0.1569 0.059 Uiso 1 1 d R . .
H12B H 0.0808 0.6124 0.2045 0.059 Uiso 1 1 d R . .
C35 C -0.1471(9) 0.7042(10) -0.0127(6) 0.027(3) Uani 1 1 d . . .
C36 C -0.2259(10) 0.7390(11) 0.0174(6) 0.034(3) Uani 1 1 d . . .
H36 H -0.2552 0.7022 0.0421 0.041 Uiso 1 1 calc R . .
C37 C -0.2607(12) 0.8276(10) 0.0107(6) 0.035(3) Uani 1 1 d . . .
H37 H -0.3135 0.8489 0.0300 0.042 Uiso 1 1 calc R . .
C38 C -0.2144(11) 0.8817(11) -0.0250(6) 0.034(3) Uiso 1 1 d . . .
H38 H -0.2327 0.9437 -0.0279 0.041 Uiso 1 1 calc R . .
C39 C -0.1407(10) 0.8461(11) -0.0570(7) 0.035(3) Uani 1 1 d . . .
H39 H -0.1138 0.8809 -0.0830 0.042 Uiso 1 1 calc R . .
C40 C -0.1076(9) 0.7581(9) -0.0499(6) 0.025(3) Uani 1 1 d . . .
C41 C -0.0339(10) 0.7212(11) -0.0886(6) 0.029(3) Uani 1 1 d . . .
C42 C 0.3769(10) 0.6740(10) -0.1483(5) 0.026(3) Uani 1 1 d . . .
C43 C 0.4058(12) 0.7332(14) -0.1857(7) 0.045(4) Uani 1 1 d . . .
H43 H 0.3543 0.7418 -0.2107 0.054 Uiso 1 1 calc R . .
C44 C 0.5077(14) 0.7789(14) -0.1869(8) 0.052(5) Uani 1 1 d . . .
H44 H 0.5248 0.8207 -0.2115 0.062 Uiso 1 1 calc R . .
C45 C 0.5844(11) 0.7646(13) -0.1529(7) 0.043(4) Uani 1 1 d . . .
H45 H 0.6540 0.7960 -0.1544 0.052 Uiso 1 1 calc R . .
C46 C 0.5601(11) 0.7035(12) -0.1159(6) 0.036(3) Uani 1 1 d . . .
H46 H 0.6132 0.6942 -0.0923 0.043 Uiso 1 1 calc R . .
C47 C 0.4551(9) 0.6553(10) -0.1139(5) 0.025(3) Uani 1 1 d . . .
C48 C 0.4325(9) 0.5930(10) -0.0739(5) 0.025(3) Uani 1 1 d . . .
C49 C 0.3254(10) 0.5766(11) 0.1488(6) 0.029(3) Uani 1 1 d . . .
C50 C 0.4205(11) 0.5933(13) 0.1828(6) 0.042(4) Uani 1 1 d . . .
H50 H 0.4708 0.5598 0.1677 0.050 Uiso 1 1 calc R . .
C51 C 0.4408(13) 0.6575(15) 0.2373(7) 0.053(5) Uani 1 1 d . . .
H51 H 0.5050 0.6684 0.2590 0.064 Uiso 1 1 calc R . .
C52 C 0.3661(14) 0.7072(16) 0.2611(7) 0.061(5) Uani 1 1 d . . .
H52 H 0.3802 0.7529 0.2981 0.073 Uiso 1 1 calc R . .
C53 C 0.2704(12) 0.6866(13) 0.2282(6) 0.044(4) Uani 1 1 d . . .
H53 H 0.2198 0.7185 0.2441 0.053 Uiso 1 1 calc R . .
C54 C 0.2470(10) 0.6212(11) 0.1730(6) 0.030(3) Uani 1 1 d . . .
C55 C 0.1444(10) 0.6038(10) 0.1422(5) 0.025(3) Uani 1 1 d . . .
C56 C 0.1405(11) 0.8536(10) 0.0794(6) 0.030(3) Uani 1 1 d . . .
C57 C 0.1217(11) 0.9376(9) 0.1293(6) 0.029(3) Uani 1 1 d . . .
C58 C 0.0173(14) 0.9435(13) 0.1348(7) 0.049(4) Uani 1 1 d . . .
H58 H -0.0389 0.8957 0.1090 0.059 Uiso 1 1 calc R . .
C59 C 0.0024(16) 1.0237(15) 0.1802(8) 0.059(5) Uani 1 1 d . . .
H59 H -0.0653 1.0277 0.1857 0.071 Uiso 1 1 calc R . .
C60 C 0.0847(19) 1.0969(14) 0.2171(8) 0.064(6) Uani 1 1 d . . .
H60 H 0.0728 1.1513 0.2464 0.077 Uiso 1 1 calc R . .
C61 C 0.1872(16) 1.0894(12) 0.2103(7) 0.054(5) Uani 1 1 d . . .
H61 H 0.2441 1.1370 0.2357 0.064 Uiso 1 1 calc R . .
C62 C 0.2013(12) 1.0095(11) 0.1651(6) 0.038(3) Uani 1 1 d . . .
H62 H 0.2691 1.0059 0.1594 0.045 Uiso 1 1 calc R . .
C63 C 0.2765(14) 0.8713(12) -0.0689(8) 0.057(5) Uani 1 1 d D . .
H63A H 0.2211 0.9076 -0.0621 0.069 Uiso 0.50 1 calc PR E 1
H63B H 0.2734 0.8405 -0.1096 0.069 Uiso 0.50 1 calc PR E 1
H63C H 0.2287 0.9147 -0.0556 0.069 Uiso 0.50 1 d PR E 2
H63D H 0.2543 0.8360 -0.1093 0.069 Uiso 0.50 1 d PR E 2
C64A C 0.384(2) 0.948(3) -0.0425(19) 0.072(9) Uiso 0.50 1 d PD F 1
H64A H 0.3969 0.9516 -0.0030 0.109 Uiso 0.50 1 calc PR F 1
H64B H 0.3853 1.0184 -0.0459 0.109 Uiso 0.50 1 calc PR F 1
H64C H 0.4371 0.9218 -0.0620 0.109 Uiso 0.50 1 calc PR F 1
C64B C 0.383(2) 0.943(4) -0.067(2) 0.072(9) Uiso 0.50 1 d PD F 2
H64D H 0.4212 0.9622 -0.0289 0.109 Uiso 0.50 1 calc PR F 2
H64E H 0.3759 1.0075 -0.0755 0.109 Uiso 0.50 1 calc PR F 2
H64F H 0.4206 0.9063 -0.0936 0.109 Uiso 0.50 1 calc PR F 2
C65 C 0.4449(13) 0.7634(16) 0.0764(9) 0.071(6) Uani 1 1 d D . .
H65A H 0.4610 0.7843 0.0424 0.086 Uiso 0.60 1 calc PR G 3
H65B H 0.4833 0.7116 0.0811 0.086 Uiso 0.60 1 calc PR G 3
H65C H 0.4550 0.8024 0.0481 0.086 Uiso 0.40 1 d PR G 4
H65D H 0.4752 0.7027 0.0647 0.086 Uiso 0.40 1 d PR G 4
C66A C 0.471(3) 0.862(3) 0.1292(13) 0.077(11) Uiso 0.60 1 d PD H 3
H66A H 0.4209 0.9038 0.1274 0.115 Uiso 0.60 1 calc PR H 3
H66B H 0.5398 0.9053 0.1302 0.115 Uiso 0.60 1 calc PR H 3
H66C H 0.4673 0.8385 0.1629 0.115 Uiso 0.60 1 calc PR H 3
C66B C 0.510(5) 0.839(5) 0.1314(19) 0.10(2) Uiso 0.40 1 d PD H 4
H66D H 0.4924 0.9072 0.1390 0.148 Uiso 0.40 1 calc PR H 4
H66E H 0.5826 0.8492 0.1280 0.148 Uiso 0.40 1 calc PR H 4
H66F H 0.4946 0.8085 0.1622 0.148 Uiso 0.40 1 calc PR H 4
O24 O 0.1551(7) 0.4204(7) -0.1175(4) 0.031(2) Uani 1 1 d . . .
H24C H 0.1486 0.3998 -0.0877 0.046 Uiso 0.70 1 d PR I 1
H24D H 0.1571 0.3986 -0.0879 0.046 Uiso 0.30 1 d PR I 2
C67A C 0.216(2) 0.3500(19) -0.1448(10) 0.044(5) Uiso 0.70 1 d P J 1
H67A H 0.2808 0.3628 -0.1201 0.053 Uiso 0.70 1 calc PR J 1
H67B H 0.1774 0.2757 -0.1511 0.053 Uiso 0.70 1 calc PR J 1
C67B C 0.161(4) 0.333(4) -0.163(2) 0.041(12) Uiso 0.30 1 d P J 2
H67C H 0.0931 0.3025 -0.1863 0.049 Uiso 0.30 1 calc PR J 2
H67D H 0.1795 0.2783 -0.1481 0.049 Uiso 0.30 1 calc PR J 2
C68 C 0.239(2) 0.367(2) -0.1983(11) 0.103(8) Uiso 1 1 d . . .
H68A H 0.2793 0.3194 -0.2156 0.154 Uiso 0.70 1 calc PR J 1
H68B H 0.2780 0.4404 -0.1921 0.154 Uiso 0.70 1 calc PR J 1
H68C H 0.1747 0.3535 -0.2231 0.154 Uiso 0.70 1 calc PR J 1
H68D H 0.2722 0.3105 -0.2123 0.154 Uiso 0.30 1 d PR J 2
H68E H 0.2905 0.4307 -0.1759 0.154 Uiso 0.30 1 d PR J 2
H68F H 0.2050 0.3827 -0.2299 0.154 Uiso 0.30 1 d PR J 2
O25 O 0.2228(9) 0.8592(10) 0.7380(5) 0.055(3) Uani 1 1 d . . .
H25C H 0.2678 0.8409 0.7173 0.083 Uiso 1 1 d R . .
C69 C 0.2848(16) 0.9581(15) 0.7789(8) 0.062(5) Uani 1 1 d . . .
H69A H 0.3562 0.9534 0.7861 0.075 Uiso 1 1 calc R . .
H69B H 0.2564 0.9682 0.8147 0.075 Uiso 1 1 calc R . .
C70 C 0.2835(17) 1.051(2) 0.7565(11) 0.093(8) Uani 1 1 d . . .
H70A H 0.2849 1.0303 0.7161 0.140 Uiso 1 1 calc R . .
H70B H 0.3438 1.1094 0.7747 0.140 Uiso 1 1 calc R . .
H70C H 0.2211 1.0743 0.7641 0.140 Uiso 1 1 calc R . .
O100 O 0.1229(8) 0.6919(10) 0.7805(4) 0.050(3) Uani 1 1 d . . .
H1WA H 0.1553 0.7434 0.7689 0.074 Uiso 1 1 d R . .
H1WB H 0.1669 0.6778 0.8025 0.074 Uiso 1 1 d R . .

loop_
_atom_site_aniso_label
_atom_site_aniso_U_11
_atom_site_aniso_U_22
_atom_site_aniso_U_33
_atom_site_aniso_U_23
_atom_site_aniso_U_13
_atom_site_aniso_U_12
Mn1 0.0151(9) 0.0168(9) 0.0235(10) 0.0015(7) 0.0006(7) 0.0060(7)
Mn2 0.0153(9) 0.0212(9) 0.0229(10) -0.0016(7) -0.0017(7) 0.0067(7)
Mn3 0.0164(9) 0.0213(9) 0.0233(10) -0.0005(7) 0.0001(7) 0.0089(7)
O1 0.013(4) 0.024(4) 0.023(4) 0.001(3) 0.001(3) 0.007(3)
O2 0.014(4) 0.019(4) 0.030(5) 0.003(3) -0.002(3) 0.008(3)
O3 0.034(5) 0.028(5) 0.022(5) 0.001(4) -0.001(4) 0.015(4)
O4 0.023(5) 0.029(5) 0.025(5) -0.003(4) -0.005(4) 0.004(4)
O5 0.025(5) 0.026(5) 0.028(5) -0.011(4) -0.014(4) 0.012(4)
O6 0.011(4) 0.035(5) 0.020(4) -0.010(4) 0.000(3) 0.012(3)
O7 0.014(4) 0.016(4) 0.023(4) 0.002(3) 0.002(3) 0.006(3)
O8 0.037(6) 0.037(6) 0.048(6) 0.024(5) 0.018(5) 0.015(4)
O9 0.027(5) 0.038(5) 0.041(6) 0.019(5) -0.001(4) 0.003(4)
O10 0.056(6) 0.015(4) 0.039(6) 0.010(4) -0.001(5) 0.010(4)
O11 0.022(5) 0.030(5) 0.057(7) 0.010(5) 0.008(4) 0.009(4)
O12 0.023(5) 0.039(5) 0.035(5) 0.013(4) 0.000(4) 0.013(4)
N1 0.013(5) 0.020(5) 0.026(5) 0.007(4) 0.000(4) 0.011(4)
N2 0.042(7) 0.057(8) 0.036(7) -0.006(6) -0.003(6) 0.031(6)
N3 0.024(6) 0.020(5) 0.029(6) 0.005(4) 0.000(4) 0.006(4)
N4 0.036(8) 0.109(13) 0.055(9) -0.006(9) -0.010(7) 0.053(9)
N5 0.026(5) 0.014(5) 0.021(5) 0.004(4) 0.008(4) 0.008(4)
N6 0.022(6) 0.052(7) 0.020(6) 0.007(5) -0.002(4) 0.010(5)
C1 0.016(6) 0.024(6) 0.019(6) 0.005(5) 0.001(4) 0.009(5)
C2 0.031(8) 0.024(7) 0.046(9) -0.002(6) -0.004(6) 0.010(6)
C3 0.039(8) 0.029(7) 0.040(8) 0.024(6) 0.001(6) 0.007(6)
C4 0.045(9) 0.014(6) 0.057(10) 0.005(6) 0.005(7) 0.018(6)
C5 0.027(7) 0.016(6) 0.049(9) -0.004(6) -0.001(6) 0.011(5)
C6 0.014(6) 0.017(6) 0.062(9) 0.013(6) 0.006(6) 0.006(5)
C7 0.022(6) 0.024(6) 0.025(7) -0.005(5) 0.007(5) 0.008(5)
C8 0.022(6) 0.021(6) 0.026(7) 0.003(5) -0.009(5) 0.004(5)
C9 0.035(8) 0.029(7) 0.048(9) -0.004(7) 0.007(7) 0.001(6)
C10 0.030(8) 0.032(8) 0.068(12) 0.002(8) -0.007(8) -0.004(6)
C11 0.023(8) 0.064(12) 0.074(13) 0.023(10) -0.003(8) -0.005(8)
C12 0.031(8) 0.042(9) 0.036(8) 0.005(7) -0.001(6) -0.001(6)
C13 0.015(6) 0.035(7) 0.031(7) 0.008(6) -0.001(5) 0.005(5)
C14 0.015(6) 0.040(8) 0.040(8) 0.014(6) -0.005(5) 0.009(5)
C15 0.028(7) 0.022(6) 0.034(7) 0.003(5) 0.011(6) 0.008(5)
C16 0.026(7) 0.046(9) 0.037(8) 0.002(7) 0.004(6) 0.016(6)
C17 0.030(8) 0.069(11) 0.030(8) -0.008(7) 0.010(6) 0.015(7)
C18 0.041(9) 0.069(12) 0.034(9) 0.010(8) 0.011(7) 0.004(8)
C19 0.040(8) 0.049(9) 0.031(8) 0.019(7) 0.017(6) 0.016(7)
C20 0.019(6) 0.022(6) 0.025(6) 0.004(5) 0.007(5) -0.002(5)
C21 0.018(6) 0.017(6) 0.020(6) 0.002(5) 0.007(5) 0.003(4)
C22 0.033(8) 0.031(7) 0.032(7) 0.008(6) 0.003(6) 0.015(6)
C23 0.034(7) 0.011(5) 0.030(7) 0.008(5) 0.006(5) -0.001(5)
C24 0.043(9) 0.032(8) 0.032(8) 0.007(6) -0.008(6) 0.006(6)
C25 0.037(9) 0.050(10) 0.053(10) 0.019(8) -0.005(7) 0.007(7)
C26 0.056(11) 0.039(9) 0.046(10) 0.021(7) -0.012(8) 0.001(7)
C27 0.055(10) 0.035(8) 0.026(7) 0.010(6) -0.001(7) 0.013(7)
C28 0.038(8) 0.030(7) 0.030(7) 0.005(6) -0.001(6) 0.008(6)
C31 0.056(14) 0.13(2) 0.23(3) 0.11(2) 0.076(19) 0.035(14)
C33 0.14(2) 0.098(18) 0.047(12) 0.023(12) -0.025(13) 0.063(17)
C34 0.32(7) 0.24(5) 0.14(4) 0.10(4) 0.09(4) 0.13(5)
Mn4 0.0158(9) 0.0217(9) 0.0250(10) 0.0117(7) 0.0060(7) 0.0076(7)
Mn5 0.0174(9) 0.0286(10) 0.0251(10) 0.0142(8) 0.0085(7) 0.0105(7)
Mn6 0.0171(9) 0.0267(10) 0.0225(10) 0.0129(8) 0.0068(7) 0.0102(7)
O13 0.017(4) 0.029(5) 0.025(4) 0.016(4) 0.010(3) 0.009(3)
O14 0.026(4) 0.015(4) 0.026(4) 0.011(3) 0.011(4) 0.009(3)
O15 0.037(5) 0.036(5) 0.024(5) 0.014(4) 0.015(4) 0.018(4)
O16 0.024(5) 0.044(5) 0.024(5) 0.018(4) 0.012(4) 0.012(4)
O17 0.037(5) 0.034(5) 0.031(5) 0.024(4) 0.022(4) 0.021(4)
O18 0.012(4) 0.041(5) 0.021(4) 0.013(4) 0.007(3) 0.015(4)
O19 0.016(4) 0.022(4) 0.021(4) 0.010(3) 0.005(3) 0.007(3)
O20 0.036(6) 0.029(5) 0.050(6) 0.006(5) -0.006(5) 0.010(4)
O21 0.028(5) 0.036(5) 0.046(6) 0.008(5) 0.007(4) 0.009(4)
O22 0.048(6) 0.022(4) 0.033(5) 0.011(4) 0.017(4) 0.017(4)
O23 0.026(5) 0.034(5) 0.044(6) 0.019(4) 0.007(4) 0.007(4)
N7 0.012(5) 0.028(5) 0.032(6) 0.013(5) 0.008(4) 0.009(4)
N8 0.049(8) 0.079(10) 0.035(7) 0.030(7) 0.019(6) 0.046(7)
N9 0.019(5) 0.028(5) 0.028(6) 0.010(4) 0.009(4) 0.010(4)
N10 0.030(7) 0.091(10) 0.037(7) 0.026(7) 0.018(5) 0.047(7)
N11 0.018(5) 0.030(6) 0.020(5) 0.007(4) -0.001(4) 0.012(4)
N12 0.024(6) 0.062(8) 0.024(6) -0.004(6) 0.011(5) 0.011(6)
C35 0.019(6) 0.032(7) 0.031(7) 0.006(6) 0.004(5) 0.014(5)
C36 0.028(7) 0.039(8) 0.042(8) 0.017(7) 0.016(6) 0.012(6)
C37 0.047(9) 0.024(7) 0.030(7) 0.001(6) 0.011(6) 0.007(6)
C39 0.029(7) 0.035(8) 0.052(9) 0.023(7) 0.015(6) 0.017(6)
C40 0.020(6) 0.020(6) 0.035(7) 0.009(5) -0.001(5) 0.007(5)
C41 0.019(6) 0.034(7) 0.041(8) 0.022(6) 0.009(5) 0.008(5)
C42 0.028(7) 0.028(7) 0.030(7) 0.014(5) 0.018(5) 0.016(5)
C43 0.041(9) 0.069(11) 0.050(10) 0.042(9) 0.021(7) 0.032(8)
C44 0.058(11) 0.057(11) 0.063(11) 0.040(9) 0.040(9) 0.021(8)
C45 0.025(8) 0.062(10) 0.045(9) 0.025(8) 0.017(7) -0.003(7)
C46 0.029(7) 0.049(9) 0.036(8) 0.026(7) 0.014(6) 0.005(6)
C47 0.016(6) 0.036(7) 0.027(7) 0.012(5) 0.005(5) 0.008(5)
C48 0.018(6) 0.029(7) 0.027(7) 0.005(5) 0.007(5) 0.009(5)
C49 0.023(7) 0.038(7) 0.033(7) 0.020(6) 0.004(5) 0.013(6)
C50 0.030(8) 0.060(10) 0.034(8) 0.009(7) 0.001(6) 0.014(7)
C51 0.042(9) 0.075(12) 0.033(9) -0.001(8) -0.016(7) 0.022(9)
C52 0.060(11) 0.081(13) 0.027(8) -0.017(8) -0.013(8) 0.037(10)
C53 0.031(8) 0.057(10) 0.036(8) 0.000(7) -0.007(6) 0.012(7)
C54 0.030(7) 0.037(7) 0.032(7) 0.015(6) 0.009(6) 0.019(6)
C55 0.023(6) 0.029(7) 0.024(6) 0.009(5) 0.000(5) 0.005(5)
C56 0.033(8) 0.023(7) 0.032(7) 0.009(6) 0.010(6) 0.005(6)
C57 0.047(8) 0.011(6) 0.029(7) 0.008(5) 0.009(6) 0.005(5)
C58 0.058(11) 0.041(9) 0.056(11) 0.023(8) 0.029(9) 0.010(8)
C59 0.077(13) 0.053(11) 0.067(13) 0.024(10) 0.047(11) 0.035(10)
C60 0.125(19) 0.038(10) 0.049(11) 0.022(8) 0.046(12) 0.037(11)
C61 0.088(14) 0.029(8) 0.031(8) -0.004(6) 0.012(9) 0.000(8)
C62 0.048(9) 0.036(8) 0.033(8) 0.017(6) 0.003(7) 0.011(7)
C63 0.090(14) 0.032(8) 0.065(12) 0.024(8) 0.047(11) 0.024(9)
C65 0.034(10) 0.079(14) 0.083(15) 0.023(12) -0.016(9) -0.011(9)
O24 0.025(5) 0.032(5) 0.032(5) 0.004(4) 0.007(4) 0.005(4)
O25 0.053(7) 0.060(8) 0.040(6) -0.003(6) 0.009(5) 0.012(6)
C69 0.077(14) 0.058(12) 0.052(11) 0.020(9) 0.004(10) 0.015(10)
C70 0.062(14) 0.103(19) 0.11(2) 0.011(15) -0.022(13) 0.040(13)
O100 0.037(6) 0.077(8) 0.036(6) 0.022(6) 0.003(5) 0.012(6)

loop_
_atom_type_symbol
_atom_type_description
_atom_type_scat_dispersion_real
_atom_type_scat_dispersion_imag
_atom_type_scat_source
C C 0.0033 0.0016 'International Tables Vol C Tables 4.2.6.8 and 6.1.1.4'
H H 0.0000 0.0000 'International Tables Vol C Tables 4.2.6.8 and 6.1.1.4'
N N 0.0061 0.0033 'International Tables Vol C Tables 4.2.6.8 and 6.1.1.4'
O O 0.0106 0.0060 'International Tables Vol C Tables 4.2.6.8 and 6.1.1.4'
Mn Mn 0.3368 0.7283 'International Tables Vol C Tables 4.2.6.8 and 6.1.1.4'

loop_
_geom_angle_atom_site_label_1
_geom_angle_atom_site_label_2
_geom_angle_atom_site_label_3
_geom_angle
_geom_angle_site_symmetry_1
_geom_angle_site_symmetry_3
O1 Mn1 O7 89.3(3) . .
O1 Mn1 O2 170.8(4) . .
O7 Mn1 O2 91.9(3) . .
O1 Mn1 N1 88.0(4) . .
O7 Mn1 N1 171.4(4) . .
O2 Mn1 N1 89.6(4) . .
O1 Mn1 O8 101.3(4) . .
O7 Mn1 O8 93.0(4) . .
O2 Mn1 O8 87.8(4) . .
N1 Mn1 O8 95.5(4) . .
O1 Mn1 O7 85.6(3) . 2_566
O7 Mn1 O7 83.1(3) . 2_566
O2 Mn1 O7 85.5(3) . 2_566
N1 Mn1 O7 88.6(3) . 2_566
O8 Mn1 O7 172.1(3) . 2_566
O1 Mn1 Mn1 86.4(3) . 2_566
O7 Mn1 Mn1 46.4(2) . 2_566
O2 Mn1 Mn1 87.8(2) . 2_566
N1 Mn1 Mn1 125.2(3) . 2_566
O8 Mn1 Mn1 139.0(3) . 2_566
O7 Mn1 Mn1 36.70(19) 2_566 2_566
O1 Mn2 O4 178.5(4) . .
O1 Mn2 O3 92.4(4) . .
O4 Mn2 O3 89.1(4) . .
O1 Mn2 N3 89.2(4) . .
O4 Mn2 N3 89.3(4) . .
O3 Mn2 N3 172.2(4) . .
O1 Mn2 O10 88.1(4) . .
O4 Mn2 O10 92.3(4) . .
O3 Mn2 O10 92.9(4) . .
N3 Mn2 O10 94.7(4) . .
O1 Mn2 O12 86.5(3) . .
O4 Mn2 O12 93.1(4) . .
O3 Mn2 O12 89.9(4) . .
N3 Mn2 O12 82.6(4) . .
O10 Mn2 O12 174.0(3) . .
O1 Mn3 O6 175.5(3) . .
O1 Mn3 O5 91.7(4) . .
O6 Mn3 O5 92.3(3) . .
O1 Mn3 N5 86.5(4) . .
O6 Mn3 N5 89.3(4) . .
O5 Mn3 N5 175.4(4) . .
O1 Mn3 O11 90.7(4) . .
O6 Mn3 O11 91.1(4) . .
O5 Mn3 O11 92.1(4) . .
N5 Mn3 O11 92.2(4) . .
O1 Mn3 O2 87.4(3) . 2_566
O6 Mn3 O2 90.4(3) . 2_566
O5 Mn3 O2 94.9(4) . 2_566
N5 Mn3 O2 80.8(3) . 2_566
O11 Mn3 O2 172.9(3) . 2_566
Mn2 O1 Mn1 119.6(4) . .
Mn2 O1 Mn3 119.1(4) . .
Mn1 O1 Mn3 121.1(4) . .
C1 O2 Mn1 117.6(7) . .
C1 O2 Mn3 115.6(7) . 2_566
Mn1 O2 Mn3 116.2(4) . 2_566
N1 O3 Mn2 113.3(6) . .
C8 O4 Mn2 124.5(8) . .
N3 O5 Mn3 113.5(6) . .
C15 O6 Mn3 117.7(7) . .
N5 O7 Mn1 111.7(6) . .
N5 O7 Mn1 112.0(5) . 2_566
Mn1 O7 Mn1 96.9(3) . 2_566
C22 O8 Mn1 141.0(9) . .
C29 O10 Mn2 127.4(11) . .
C29 O10 H10C 104.4 . .
Mn2 O10 H10C 126.7 . .
C31 O11 Mn3 133.6(13) . .
C31 O11 H11C 108.2 . .
Mn3 O11 H11C 107.9 . .
C33 O12 Mn2 119.1(12) . .
C33 O12 H12C 103.1 . .
Mn2 O12 H12C 102.2 . .
C7 N1 O3 112.4(9) . .
C7 N1 Mn1 128.0(8) . .
O3 N1 Mn1 118.6(6) . .
C7 N2 H2A 115.8 . .
C7 N2 H2B 125.4 . .
H2A N2 H2B 117.4 . .
C14 N3 O5 114.2(10) . .
C14 N3 Mn2 128.4(9) . .
O5 N3 Mn2 116.1(7) . .
C14 N4 H4A 132.1 . .
C14 N4 H4B 108.0 . .
H4A N4 H4B 115.5 . .
C21 N5 O7 115.1(9) . .
C21 N5 Mn3 128.9(8) . .
O7 N5 Mn3 115.4(7) . .
C21 N6 H6A 125.1 . .
C21 N6 H6B 118.6 . .
H6A N6 H6B 115.9 . .
O2 C1 C6 123.6(10) . .
O2 C1 C2 117.7(11) . .
C6 C1 C2 118.7(11) . .
C1 C2 C3 122.8(12) . .
C1 C2 H2 118.6 . .
C3 C2 H2 118.6 . .
C4 C3 C2 116.2(13) . .
C4 C3 H3 121.9 . .
C2 C3 H3 121.9 . .
C3 C4 C5 122.5(12) . .
C3 C4 H4 118.7 . .
C5 C4 H4 118.7 . .
C4 C5 C6 119.8(12) . .
C4 C5 H5 120.1 . .
C6 C5 H5 120.1 . .
C1 C6 C5 119.7(12) . .
C1 C6 C7 123.3(10) . .
C5 C6 C7 117.0(12) . .
N2 C7 N1 120.4(12) . .
N2 C7 C6 122.4(11) . .
N1 C7 C6 117.3(11) . .
O4 C8 C9 119.3(12) . .
O4 C8 C13 122.3(11) . .
C9 C8 C13 118.4(12) . .
C10 C9 C8 120.6(14) . .
C10 C9 H9 119.7 . .
C8 C9 H9 119.7 . .
C11 C10 C9 121.0(15) . .
C11 C10 H10 119.5 . .
C9 C10 H10 119.5 . .
C10 C11 C12 121.8(15) . .
C10 C11 H11 119.1 . .
C12 C11 H11 119.1 . .
C11 C12 C13 119.6(15) . .
C11 C12 H12 120.2 . .
C13 C12 H12 120.2 . .
C12 C13 C8 118.6(12) . .
C12 C13 C14 119.2(12) . .
C8 C13 C14 122.2(11) . .
N3 C14 N4 116.9(13) . .
N3 C14 C13 121.1(12) . .
N4 C14 C13 122.0(12) . .
O6 C15 C16 118.3(12) . .
O6 C15 C20 123.3(11) . .
C16 C15 C20 118.3(13) . .
C17 C16 C15 121.4(13) . .
C17 C16 H16 119.3 . .
C15 C16 H16 119.3 . .
C16 C17 C18 120.7(13) . .
C16 C17 H17 119.6 . .
C18 C17 H17 119.6 . .
C19 C18 C17 119.4(15) . .
C19 C18 H18 120.3 . .
C17 C18 H18 120.3 . .
C18 C19 C20 121.7(14) . .
C18 C19 H19 119.2 . .
C20 C19 H19 119.2 . .
C19 C20 C15 118.5(12) . .
C19 C20 C21 118.9(12) . .
C15 C20 C21 122.6(11) . .
N5 C21 N6 121.1(10) . .
N5 C21 C20 118.4(10) . .
N6 C21 C20 120.5(11) . .
O8 C22 O9 125.5(13) . .
O8 C22 C23 116.4(12) . .
O9 C22 C23 118.0(12) . .
C28 C23 C24 120.5(13) . .
C28 C23 C22 120.2(12) . .
C24 C23 C22 119.3(12) . .
C23 C24 C25 117.3(14) . .
C23 C24 H24 121.3 . .
C25 C24 H24 121.3 . .
C26 C25 C24 120.7(15) . .
C26 C25 H25 119.6 . .
C24 C25 H25 119.6 . .
C27 C26 C25 122.2(15) . .
C27 C26 H26 118.9 . .
C25 C26 H26 118.9 . .
C26 C27 C28 117.0(14) . .
C26 C27 H27 121.5 . .
C28 C27 H27 121.5 . .
C23 C28 C27 122.1(14) . .
C23 C28 H28 118.9 . .
C27 C28 H28 118.9 . .
O10 C29 C30A 125(3) . .
O10 C29 C30B 115(3) . .
C30A C29 C30B 117(3) . .
O10 C29 H29A 106.1 . .
C30A C29 H29A 106.1 . .
O10 C29 H29B 106.1 . .
C30A C29 H29B 106.1 . .
C30B C29 H29B 71.6 . .
H29A C29 H29B 106.3 . .
O10 C29 H29C 108.3 . .
C30A C29 H29C 69.4 . .
C30B C29 H29C 109.7 . .
H29A C29 H29C 139.9 . .
O10 C29 H29D 108.3 . .
C30B C29 H29D 107.8 . .
H29A C29 H29D 80.0 . .
H29B C29 H29D 141.6 . .
H29C C29 H29D 107.5 . .
H29C C30A H29D 76.8 . .
C29 C30A H30A 109.5 . .
H29C C30A H30A 145.6 . .
H29D C30A H30A 72.9 . .
C29 C30A H30B 109.5 . .
H29C C30A H30B 81.8 . .
H29D C30A H30B 136.2 . .
C29 C30A H30C 109.5 . .
H29C C30A H30C 96.1 . .
H29D C30A H30C 110.4 . .
C29 C30B H30D 109.5 . .
C29 C30B H30E 109.5 . .
H30D C30B H30E 109.5 . .
C29 C30B H30F 109.5 . .
H30D C30B H30F 109.5 . .
H30E C30B H30F 109.5 . .
O11 C31 C32A 135(3) . .
O11 C31 C32B 135(3) . .
C32A C31 C32B 88(3) . .
O11 C31 H31A 103.5 . .
C32A C31 H31A 103.5 . .
O11 C31 H31B 103.5 . .
C32A C31 H31B 103.5 . .
C32B C31 H31B 70.7 . .
H31A C31 H31B 105.3 . .
O11 C31 H31C 102.7 . .
C32A C31 H31C 73.8 . .
C32B C31 H31C 101.9 . .
H31A C31 H31C 144.1 . .
O11 C31 H31D 104.3 . .
C32B C31 H31D 104.0 . .
H31A C31 H31D 90.5 . .
H31B C31 H31D 143.6 . .
H31C C31 H31D 106.3 . .
H31C C32A H31D 73.3 . .
C31 C32A H32A 109.5 . .
C31 C32A H32B 109.5 . .
C31 C32A H32C 109.5 . .
C31 C32B H32D 109.5 . .
C31 C32B H32E 109.5 . .
C31 C32B H32F 109.5 . .
O12 C33 C34 115(3) . .
O12 C33 H33A 108.5 . .
C34 C33 H33A 108.5 . .
O12 C33 H33B 108.5 . .
C34 C33 H33B 108.5 . .
H33A C33 H33B 107.5 . .
C33 C34 H34A 109.5 . .
C33 C34 H34B 109.5 . .
H34A C34 H34B 109.5 . .
C33 C34 H34C 109.5 . .
H34A C34 H34C 109.5 . .
H34B C34 H34C 109.5 . .
O13 Mn4 O19 89.4(3) . .
O13 Mn4 N7 87.6(4) . .
O19 Mn4 N7 172.2(4) . .
O13 Mn4 O14 169.2(4) . .
O19 Mn4 O14 92.8(3) . .
N7 Mn4 O14 88.9(4) . .
O13 Mn4 O20 102.9(4) . .
O19 Mn4 O20 90.1(4) . .
N7 Mn4 O20 97.5(4) . .
O14 Mn4 O20 87.7(4) . .
O13 Mn4 O19 84.1(3) . 2_565
O19 Mn4 O19 83.8(3) . 2_565
N7 Mn4 O19 88.7(4) . 2_565
O14 Mn4 O19 85.6(3) . 2_565
O20 Mn4 O19 170.7(3) . 2_565
O13 Mn4 Mn4 85.4(2) . 2_565
O19 Mn4 Mn4 46.5(2) . 2_565
N7 Mn4 Mn4 126.0(3) . 2_565
O14 Mn4 Mn4 88.5(2) . 2_565
O20 Mn4 Mn4 136.2(3) . 2_565
O19 Mn4 Mn4 37.33(19) 2_565 2_565
O13 Mn5 O15 91.7(4) . .
O13 Mn5 O16 178.4(4) . .
O15 Mn5 O16 89.7(4) . .
O13 Mn5 N9 87.9(4) . .
O15 Mn5 N9 172.5(4) . .
O16 Mn5 N9 90.5(4) . .
O13 Mn5 O22 89.0(3) . .
O15 Mn5 O22 91.8(4) . .
O16 Mn5 O22 91.6(4) . .
N9 Mn5 O22 95.7(4) . .
O13 Mn5 O24 84.7(3) . .
O15 Mn5 O24 90.0(4) . .
O16 Mn5 O24 94.6(4) . .
N9 Mn5 O24 82.5(4) . .
O22 Mn5 O24 173.6(3) . .
O13 Mn6 O17 91.4(3) . .
O13 Mn6 O18 174.8(3) . .
O17 Mn6 O18 93.8(3) . .
O13 Mn6 N11 86.1(4) . .
O17 Mn6 N11 175.4(4) . .
O18 Mn6 N11 88.7(4) . .
O13 Mn6 O23 90.0(4) . .
O17 Mn6 O23 92.8(4) . .
O18 Mn6 O23 90.3(4) . .
N11 Mn6 O23 91.1(4) . .
O13 Mn6 O14 87.8(3) . 2_565
O17 Mn6 O14 94.9(3) . 2_565
O18 Mn6 O14 91.2(3) . 2_565
N11 Mn6 O14 81.0(4) . 2_565
O23 Mn6 O14 172.0(3) . 2_565
Mn5 O13 Mn6 119.4(4) . .
Mn5 O13 Mn4 119.6(4) . .
Mn6 O13 Mn4 121.0(4) . .
C35 O14 Mn4 117.2(7) . .
C35 O14 Mn6 118.6(7) . 2_565
Mn4 O14 Mn6 116.2(3) . 2_565
N7 O15 Mn5 113.5(7) . .
C42 O16 Mn5 123.4(8) . .
N9 O17 Mn6 113.0(6) . .
C49 O18 Mn6 117.2(7) . .
N11 O19 Mn4 110.5(6) . .
N11 O19 Mn4 112.5(6) . 2_565
Mn4 O19 Mn4 96.2(3) . 2_565
C56 O20 Mn4 141.0(9) . .
C63 O22 Mn5 124.4(9) . .
C63 O22 H22C 103.5 . .
Mn5 O22 H22C 131.2 . .
C65 O23 Mn6 129.3(10) . .
C65 O23 H23C 102.5 . .
Mn6 O23 H23C 118.7 . .
C41 N7 O15 113.5(10) . .
C41 N7 Mn4 127.0(9) . .
O15 N7 Mn4 119.5(7) . .
C41 N8 H8A 121.9 . .
C41 N8 H8B 120.1 . .
H8A N8 H8B 117.3 . .
C48 N9 O17 114.4(10) . .
C48 N9 Mn5 126.7(9) . .
O17 N9 Mn5 117.4(7) . .
C48 N10 H10A 98.8 . .
C48 N10 H10B 125.1 . .
H10A N10 H10B 114.3 . .
C55 N11 O19 115.7(9) . .
C55 N11 Mn6 127.9(8) . .
O19 N11 Mn6 115.8(7) . .
C55 N12 H12A 131.3 . .
C55 N12 H12B 106.3 . .
H12A N12 H12B 117.2 . .
O14 C35 C40 124.5(11) . .
O14 C35 C36 117.7(12) . .
C40 C35 C36 117.8(12) . .
C37 C36 C35 121.6(13) . .
C37 C36 H36 119.2 . .
C35 C36 H36 119.2 . .
C38 C37 C36 117.9(13) . .
C38 C37 H37 121.0 . .
C36 C37 H37 121.0 . .
C37 C38 C39 121.5(13) . .
C37 C38 H38 119.2 . .
C39 C38 H38 119.2 . .
C38 C39 C40 119.5(13) . .
C38 C39 H39 120.3 . .
C40 C39 H39 120.3 . .
C35 C40 C39 121.6(12) . .
C35 C40 C41 122.4(11) . .
C39 C40 C41 115.8(12) . .
N8 C41 N7 119.2(12) . .
N8 C41 C40 122.5(11) . .
N7 C41 C40 118.3(11) . .
O16 C42 C43 118.9(12) . .
O16 C42 C47 122.3(11) . .
C43 C42 C47 118.8(12) . .
C44 C43 C42 121.3(14) . .
C44 C43 H43 119.3 . .
C42 C43 H43 119.3 . .
C45 C44 C43 120.9(14) . .
C45 C44 H44 119.6 . .
C43 C44 H44 119.6 . .
C44 C45 C46 120.2(13) . .
C44 C45 H45 119.9 . .
C46 C45 H45 119.9 . .
C45 C46 C47 120.0(13) . .
C45 C46 H46 120.0 . .
C47 C46 H46 120.0 . .
C42 C47 C46 118.7(12) . .
C42 C47 C48 122.8(11) . .
C46 C47 C48 118.4(11) . .
N9 C48 N10 116.9(12) . .
N9 C48 C47 121.3(11) . .
N10 C48 C47 121.8(11) . .
O18 C49 C50 118.5(11) . .
O18 C49 C54 122.2(11) . .
C50 C49 C54 119.1(13) . .
C51 C50 C49 121.2(14) . .
C51 C50 H50 119.4 . .
C49 C50 H50 119.4 . .
C50 C51 C52 120.5(14) . .
C50 C51 H51 119.8 . .
C52 C51 H51 119.8 . .
C53 C52 C51 118.1(14) . .
C53 C52 H52 120.9 . .
C51 C52 H52 120.9 . .
C54 C53 C52 122.9(14) . .
C54 C53 H53 118.6 . .
C52 C53 H53 118.6 . .
C53 C54 C49 118.0(13) . .
C53 C54 C55 118.8(12) . .
C49 C54 C55 123.1(12) . .
N11 C55 N12 120.3(11) . .
N11 C55 C54 118.5(11) . .
N12 C55 C54 121.2(12) . .
O20 C56 O21 125.6(13) . .
O20 C56 C57 116.9(12) . .
O21 C56 C57 117.4(12) . .
C62 C57 C58 120.5(14) . .
C62 C57 C56 120.9(13) . .
C58 C57 C56 118.5(13) . .
C59 C58 C57 117.3(17) . .
C59 C58 H58 121.4 . .
C57 C58 H58 121.4 . .
C60 C59 C58 121.8(17) . .
C60 C59 H59 119.1 . .
C58 C59 H59 119.1 . .
C59 C60 C61 119.6(16) . .
C59 C60 H60 120.2 . .
C61 C60 H60 120.2 . .
C62 C61 C60 118.2(17) . .
C62 C61 H61 120.9 . .
C60 C61 H61 120.9 . .
C57 C62 C61 122.6(16) . .
C57 C62 H62 118.7 . .
C61 C62 H62 118.7 . .
O22 C63 C64B 117(2) . .
O22 C63 C64A 102(2) . .
O22 C63 H63A 111.3 . .
C64B C63 H63A 115.3 . .
C64A C63 H63A 111.3 . .
O22 C63 H63B 111.3 . .
C64B C63 H63B 90.3 . .
C64A C63 H63B 111.3 . .
H63A C63 H63B 109.2 . .
O22 C63 H63C 109.0 . .
C64B C63 H63C 109.7 . .
C64A C63 H63C 102.8 . .
H63B C63 H63C 118.6 . .
O22 C63 H63D 108.8 . .
C64B C63 H63D 103.9 . .
C64A C63 H63D 125.4 . .
H63A C63 H63D 97.8 . .
H63C C63 H63D 107.7 . .
C63 C64A H64A 109.5 . .
C63 C64A H64B 109.5 . .
H64A C64A H64B 109.5 . .
C63 C64A H64C 109.5 . .
H64A C64A H64C 109.5 . .
H64B C64A H64C 109.5 . .
C63 C64B H64D 109.5 . .
C63 C64B H64E 109.5 . .
H64D C64B H64E 109.5 . .
C63 C64B H64F 109.5 . .
H64D C64B H64F 109.5 . .
H64E C64B H64F 109.5 . .
O23 C65 C66B 121(3) . .
O23 C65 C66A 103(2) . .
O23 C65 H65A 111.1 . .
C66B C65 H65A 114.8 . .
C66A C65 H65A 111.1 . .
O23 C65 H65B 111.1 . .
C66B C65 H65B 87.2 . .
C66A C65 H65B 111.1 . .
H65A C65 H65B 109.1 . .
O23 C65 H65C 107.7 . .
C66B C65 H65C 106.0 . .
C66A C65 H65C 97.2 . .
H65B C65 H65C 123.9 . .
O23 C65 H65D 107.1 . .
C66B C65 H65D 107.9 . .
C66A C65 H65D 132.7 . .
H65A C65 H65D 90.7 . .
H65C C65 H65D 106.9 . .
C65 C66A H66A 109.5 . .
C65 C66A H66B 109.5 . .
H66A C66A H66B 109.5 . .
C65 C66A H66C 109.5 . .
H66A C66A H66C 109.5 . .
H66B C66A H66C 109.5 . .
C65 C66B H66D 109.5 . .
C65 C66B H66E 109.5 . .
H66D C66B H66E 109.5 . .
C65 C66B H66F 109.5 . .
H66D C66B H66F 109.5 . .
H66E C66B H66F 109.5 . .
C67B O24 Mn5 141(2) . .
C67A O24 Mn5 125.0(11) . .
C67B O24 H24C 109.4 . .
C67A O24 H24C 98.9 . .
Mn5 O24 H24C 104.5 . .
C67B O24 H24D 106.0 . .
C67A O24 H24D 92.4 . .
Mn5 O24 H24D 104.9 . .
C68 C67A O24 111(2) . .
C68 C67A H67A 109.4 . .
O24 C67A H67A 109.4 . .
C68 C67A H67B 109.4 . .
O24 C67A H67B 109.4 . .
H67A C67A H67B 108.0 . .
O24 C67B C68 112(4) . .
O24 C67B H67C 109.3 . .
C68 C67B H67C 109.3 . .
O24 C67B H67D 109.3 . .
C68 C67B H67D 109.3 . .
H67C C67B H67D 108.0 . .
C67A C68 H68A 109.5 . .
C67B C68 H68A 119.9 . .
C67A C68 H68B 109.5 . .
C67B C68 H68B 123.9 . .
H68A C68 H68B 109.5 . .
C67A C68 H68C 109.5 . .
C67B C68 H68C 78.5 . .
H68A C68 H68C 109.5 . .
H68B C68 H68C 109.5 . .
C67A C68 H68D 100.6 . .
C67B C68 H68D 109.5 . .
H68B C68 H68D 118.7 . .
H68C C68 H68D 108.7 . .
C67A C68 H68E 85.7 . .
C67B C68 H68E 109.5 . .
H68A C68 H68E 104.0 . .
H68C C68 H68E 135.1 . .
H68D C68 H68E 109.5 . .
C67A C68 H68F 138.5 . .
C67B C68 H68F 109.5 . .
H68A C68 H68F 104.0 . .
H68B C68 H68F 80.7 . .
H68D C68 H68F 109.5 . .
H68E C68 H68F 109.5 . .
C69 O25 H25C 101.6 . .
O25 C69 C70 109.9(16) . .
O25 C69 H69A 109.7 . .
C70 C69 H69A 109.7 . .
O25 C69 H69B 109.7 . .
C70 C69 H69B 109.7 . .
H69A C69 H69B 108.2 . .
C69 C70 H70A 109.5 . .
C69 C70 H70B 109.5 . .
H70A C70 H70B 109.5 . .
C69 C70 H70C 109.5 . .
H70A C70 H70C 109.5 . .
H70B C70 H70C 109.5 . .
H1WA O100 H1WB 107.7 . .

loop_
_geom_bond_atom_site_label_1
_geom_bond_atom_site_label_2
_geom_bond_distance
_geom_bond_site_symmetry_2
Mn1 O1 1.882(8) .
Mn1 O7 1.921(8) .
Mn1 O2 1.941(8) .
Mn1 N1 1.958(10) .
Mn1 O8 2.137(9) .
Mn1 O7 2.328(8) 2_566
Mn1 Mn1 3.191(4) 2_566
Mn2 O1 1.870(8) .
Mn2 O4 1.879(8) .
Mn2 O3 1.893(9) .
Mn2 N3 1.972(10) .
Mn2 O10 2.227(9) .
Mn2 O12 2.408(9) .
Mn3 O1 1.891(8) .
Mn3 O6 1.900(8) .
Mn3 O5 1.903(8) .
Mn3 N5 1.945(10) .
Mn3 O11 2.241(10) .
Mn3 O2 2.426(8) 2_566
O2 C1 1.355(13) .
O2 Mn3 2.426(8) 2_566
O3 N1 1.398(12) .
O4 C8 1.348(15) .
O5 N3 1.411(13) .
O6 C15 1.381(16) .
O7 N5 1.423(12) .
O7 Mn1 2.328(8) 2_566
O8 C22 1.247(16) .
O9 C22 1.256(16) .
O10 C29 1.406(15) .
O10 H10C 0.8460 .
O11 C31 1.31(2) .
O11 H11C 0.8497 .
O12 C33 1.43(2) .
O12 H12C 0.8472 .
N1 C7 1.311(14) .
N2 C7 1.294(16) .
N2 H2A 0.8765 .
N2 H2B 0.8790 .
N3 C14 1.295(16) .
N4 C14 1.338(18) .
N4 H4A 0.8632 .
N4 H4B 0.9033 .
N5 C21 1.304(15) .
N6 C21 1.328(15) .
N6 H6A 0.8778 .
N6 H6B 0.8753 .
C1 C6 1.375(17) .
C1 C2 1.375(17) .
C2 C3 1.435(18) .
C2 H2 0.9300 .
C3 C4 1.351(19) .
C3 H3 0.9300 .
C4 C5 1.385(19) .
C4 H4 0.9300 .
C5 C6 1.407(16) .
C5 H5 0.9300 .
C6 C7 1.479(18) .
C8 C9 1.391(18) .
C8 C13 1.419(18) .
C9 C10 1.35(2) .
C9 H9 0.9300 .
C10 C11 1.33(2) .
C10 H10 0.9300 .
C11 C12 1.37(2) .
C11 H11 0.9300 .
C12 C13 1.392(18) .
C12 H12 0.9300 .
C13 C14 1.433(19) .
C15 C16 1.391(18) .
C15 C20 1.396(18) .
C16 C17 1.36(2) .
C16 H16 0.9300 .
C17 C18 1.36(2) .
C17 H17 0.9300 .
C18 C19 1.36(2) .
C18 H18 0.9300 .
C19 C20 1.396(18) .
C19 H19 0.9300 .
C20 C21 1.469(16) .
C22 C23 1.494(18) .
C23 C28 1.363(18) .
C23 C24 1.393(19) .
C24 C25 1.41(2) .
C24 H24 0.9300 .
C25 C26 1.37(2) .
C25 H25 0.9300 .
C26 C27 1.36(2) .
C26 H26 0.9300 .
C27 C28 1.400(19) .
C27 H27 0.9300 .
C28 H28 0.9300 .
C29 C30A 1.504(19) .
C29 C30B 1.51(2) .
C29 H29A 0.9700 .
C29 H29B 0.9700 .
C29 H29C 0.9700 .
C29 H29D 0.9700 .
C30A H29D 0.9556 .
C30A H30A 0.9600 .
C30A H30B 0.9600 .
C30A H30C 0.9600 .
C30B H30D 0.9600 .
C30B H30E 0.9600 .
C30B H30F 0.9600 .
C31 C32A 1.477(19) .
C31 C32B 1.49(2) .
C31 H31A 0.9700 .
C31 H31B 0.9700 .
C31 H31C 0.9700 .
C31 H31D 0.9700 .
C32A H31D 0.9669 .
C32A H32A 0.9600 .
C32A H32B 0.9600 .
C32A H32C 0.9600 .
C32B H32D 0.9600 .
C32B H32E 0.9600 .
C32B H32F 0.9600 .
C33 C34 1.492(19) .
C33 H33A 0.9700 .
C33 H33B 0.9700 .
C34 H34A 0.9600 .
C34 H34B 0.9600 .
C34 H34C 0.9600 .
Mn4 O13 1.888(8) .
Mn4 O19 1.933(8) .
Mn4 N7 1.936(10) .
Mn4 O14 1.944(8) .
Mn4 O20 2.135(10) .
Mn4 O19 2.313(8) 2_565
Mn4 Mn4 3.170(4) 2_565
Mn5 O13 1.876(8) .
Mn5 O15 1.882(9) .
Mn5 O16 1.885(8) .
Mn5 N9 1.972(10) .
Mn5 O22 2.214(9) .
Mn5 O24 2.439(9) .
Mn6 O13 1.885(8) .
Mn6 O17 1.898(8) .
Mn6 O18 1.913(8) .
Mn6 N11 1.962(10) .
Mn6 O23 2.200(9) .
Mn6 O14 2.384(8) 2_565
O14 C35 1.347(14) .
O14 Mn6 2.384(8) 2_565
O15 N7 1.394(12) .
O16 C42 1.356(15) .
O17 N9 1.384(12) .
O18 C49 1.364(16) .
O19 N11 1.407(12) .
O19 Mn4 2.313(8) 2_565
O20 C56 1.233(16) .
O21 C56 1.258(16) .
O22 C63 1.415(17) .
O22 H22C 0.8606 .
O23 C65 1.425(19) .
O23 H23C 0.8440 .
N7 C41 1.323(15) .
N8 C41 1.297(17) .
N8 H8A 0.8771 .
N8 H8B 0.8761 .
N9 C48 1.310(15) .
N10 C48 1.345(16) .
N10 H10A 0.8821 .
N10 H10B 0.8590 .
N11 C55 1.310(15) .
N12 C55 1.337(16) .
N12 H12A 0.8766 .
N12 H12B 0.8780 .
C35 C40 1.367(18) .
C35 C36 1.417(17) .
C36 C37 1.403(19) .
C36 H36 0.9300 .
C37 C38 1.371(19) .
C37 H37 0.9300 .
C38 C39 1.388(19) .
C38 H38 0.9300 .
C39 C40 1.388(17) .
C39 H39 0.9300 .
C40 C41 1.487(18) .
C42 C43 1.382(18) .
C42 C47 1.397(17) .
C43 C44 1.36(2) .
C43 H43 0.9300 .
C44 C45 1.35(2) .
C44 H44 0.9300 .
C45 C46 1.381(19) .
C45 H45 0.9300 .
C46 C47 1.404(17) .
C46 H46 0.9300 .
C47 C48 1.450(17) .
C49 C50 1.398(18) .
C49 C54 1.406(17) .
C50 C51 1.36(2) .
C50 H50 0.9300 .
C51 C52 1.39(2) .
C51 H51 0.9300 .
C52 C53 1.38(2) .
C52 H52 0.9300 .
C53 C54 1.37(2) .
C53 H53 0.9300 .
C54 C55 1.446(18) .
C56 C57 1.507(17) .
C57 C62 1.328(19) .
C57 C58 1.42(2) .
C58 C59 1.39(2) .
C58 H58 0.9300 .
C59 C60 1.37(3) .
C59 H59 0.9300 .
C60 C61 1.40(3) .
C60 H60 0.9300 .
C61 C62 1.38(2) .
C61 H61 0.9300 .
C62 H62 0.9300 .
C63 C64B 1.505(19) .
C63 C64A 1.532(19) .
C63 H63A 0.9700 .
C63 H63B 0.9700 .
C63 H63C 0.9700 .
C63 H63D 0.9700 .
C64A H64A 0.9600 .
C64A H64B 0.9600 .
C64A H64C 0.9600 .
C64B H64D 0.9600 .
C64B H64E 0.9600 .
C64B H64F 0.9600 .
C65 C66B 1.52(2) .
C65 C66A 1.537(19) .
C65 H65A 0.9700 .
C65 H65B 0.9700 .
C65 H65C 0.9700 .
C65 H65D 0.9700 .
C66A H66A 0.9600 .
C66A H66B 0.9600 .
C66A H66C 0.9600 .
C66B H66D 0.9600 .
C66B H66E 0.9600 .
C66B H66F 0.9600 .
O24 C67B 1.41(5) .
O24 C67A 1.44(2) .
O24 H24C 0.8496 .
O24 H24D 0.8504 .
C67A C68 1.44(3) .
C67A H67A 0.9700 .
C67A H67B 0.9700 .
C67B C68 1.47(6) .
C67B H67C 0.9700 .
C67B H67D 0.9700 .
C68 H68A 0.9600 .
C68 H68B 0.9600 .
C68 H68C 0.9600 .
C68 H68D 0.9600 .
C68 H68E 0.9600 .
C68 H68F 0.9600 .
O25 C69 1.45(2) .
O25 H25C 0.8496 .
C69 C70 1.49(3) .
C69 H69A 0.9700 .
C69 H69B 0.9700 .
C70 H70A 0.9600 .
C70 H70B 0.9600 .
C70 H70C 0.9600 .
O100 H1WA 0.8501 .
O100 H1WB 0.8499 .
